data_7013868
loop_
_publ_author_name
'Marvelli, Lorenza'
'Mantovani, Nicoletta'
'Marchi, Andrea'
'Rossi, Roberto'
'Brugnati, Michele'
'Peruzzini, Maurizio'
'Barbaro, Pierluigi'
'de los Rios, Isaac'
'Bertolasi, Valerio'

_publ_section_title
;
 Synthesis, characterisation and molecular structure of Re(III)
 2-oxacyclocarbenes stabilised by a benzoyldiazenido ligand.
;
_journal_issue 5
_journal_name_full 'Dalton transactions (Cambridge, England : 2003)'
_journal_page_first 713
_journal_page_last 722
_journal_paper_doi 10.1039/b315693a
_journal_year 2004
_chemical_formula_moiety 'C48 H43 Cl2 N2 O2 P2 Re, C2 H6 O'
_chemical_formula_sum 'C50 H49 Cl2 N2 O3 P2 Re'
_chemical_formula_weight 1044.95
_chemical_name_systematic
;
?
;
_space_group_IT_number 14
_symmetry_cell_setting monoclinic
_symmetry_space_group_name_Hall '-P 2ybc'
_symmetry_space_group_name_H-M 'P 1 21/c 1'
_atom_sites_solution_hydrogens geom
_atom_sites_solution_primary direct
_atom_sites_solution_secondary difmap
_audit_creation_method SHELXL-97
_cell_angle_alpha 90.00
_cell_angle_beta 91.718(1)
_cell_angle_gamma 90.00
_cell_formula_units_Z 4
_cell_length_a 18.5316(3)
_cell_length_b 11.9170(2)
_cell_length_c 20.5233(4)
_cell_measurement_reflns_used 35232
_cell_measurement_temperature 295
_cell_measurement_theta_max 28.00
_cell_measurement_theta_min 3.60
_cell_volume 4530.35(14)
_computing_cell_refinement 'Denzo-SMN (Otwinowski & Minor, 1997)'
_computing_data_collection 'Kappa CCd server software (Nonius, 1997)'
_computing_data_reduction 'Denzo-SMN (Otwinowski & Minor, 1997)'
_computing_molecular_graphics 'ORTEP II (Johnson, 1976)'
_computing_publication_material
;
SHELXL-97 (Sheldrick, 1997), PARST (Nardelli, 1995)
;
_computing_structure_refinement 'SHELXL-97 (Sheldrick, 1997)'
_computing_structure_solution 'SIR92 (Altomare et al., 1994)'
_diffrn_ambient_temperature 295
_diffrn_measured_fraction_theta_full 0.996
_diffrn_measured_fraction_theta_max 0.996
_diffrn_measurement_device_type 'Nonius Kappa CCD'
_diffrn_measurement_method '\f scans and \w scans'
_diffrn_radiation_monochromator graphite
_diffrn_radiation_source 'fine-focus sealed tube'
_diffrn_radiation_type MoK\a
_diffrn_radiation_wavelength 0.71070
_diffrn_reflns_av_R_equivalents 0.047
_diffrn_reflns_av_sigmaI/netI 0.0539
_diffrn_reflns_limit_h_max 24
_diffrn_reflns_limit_h_min -24
_diffrn_reflns_limit_k_max 15
_diffrn_reflns_limit_k_min -15
_diffrn_reflns_limit_l_max 27
_diffrn_reflns_limit_l_min -27
_diffrn_reflns_number 35232
_diffrn_reflns_theta_full 28.00
_diffrn_reflns_theta_max 28.00
_diffrn_reflns_theta_min 3.60
_exptl_absorpt_coefficient_mu 2.915
_exptl_absorpt_correction_T_max 0.885
_exptl_absorpt_correction_T_min 0.641
_exptl_absorpt_correction_type empirical
_exptl_absorpt_process_details
;
SORTAV (R.H. Blessing, Acta Crystallogr., 1995, A51, 33)
;
_exptl_crystal_colour yellow
_exptl_crystal_density_diffrn 1.532
_exptl_crystal_density_method 'not measured'
_exptl_crystal_description plate
_exptl_crystal_F_000 2104
_exptl_crystal_size_max 0.30
_exptl_crystal_size_mid 0.28
_exptl_crystal_size_min 0.05
_refine_diff_density_max 1.441
_refine_diff_density_min -1.449
_refine_diff_density_rms 0.118
_refine_ls_extinction_coef 0.00076(14)
_refine_ls_extinction_expression Fc^*^=kFc[1+0.001xFc^2^\l^3^/sin(2\q)]^-1/4^
_refine_ls_extinction_method SHELXL
_refine_ls_goodness_of_fit_ref 1.151
_refine_ls_hydrogen_treatment constr
_refine_ls_matrix_type full
_refine_ls_number_parameters 529
_refine_ls_number_reflns 10891
_refine_ls_number_restraints 0
_refine_ls_restrained_S_all 1.151
_refine_ls_R_factor_all 0.0799
_refine_ls_R_factor_gt 0.0505
_refine_ls_shift/su_max 0.003
_refine_ls_shift/su_mean 0.000
_refine_ls_structure_factor_coef Fsqd
_refine_ls_weighting_details 'calc w=1/[\s^2^(Fo^2^)+(0.0456P)^2^+9.2398P] where P=(Fo^2^+2Fc^2^)/3'
_refine_ls_weighting_scheme calc
_refine_ls_wR_factor_gt 0.1080
_refine_ls_wR_factor_ref 0.1235
_reflns_number_gt 8375
_reflns_number_total 10891
_reflns_threshold_expression I>2sigma(I)
_cod_data_source_file b315693a.txt
_cod_data_source_block (3b)
_cod_original_cell_volume 4530.3(1)
_cod_original_sg_symbol_H-M 'P 21/c'
_cod_database_code 7013868

loop_
_symmetry_equiv_pos_as_xyz
'x, y, z'
'-x, y+1/2, -z+1/2'
'-x, -y, -z'
'x, -y-1/2, z-1/2'

loop_
_atom_site_label
_atom_site_type_symbol
_atom_site_fract_x
_atom_site_fract_y
_atom_site_fract_z
_atom_site_U_iso_or_equiv
_atom_site_adp_type
_atom_site_occupancy
_atom_site_symmetry_multiplicity
_atom_site_calc_flag
_atom_site_refinement_flags
_atom_site_disorder_assembly
_atom_site_disorder_group
Re1 Re 0.785824(11) 0.851391(17) 0.878547(10) 0.03648(9) Uani 1 1 d . . .
P1 P 0.80480(8) 0.64480(11) 0.88689(6) 0.0355(3) Uani 1 1 d . . .
P2 P 0.76885(8) 1.05831(12) 0.86875(7) 0.0416(3) Uani 1 1 d . . .
Cl1 Cl 0.78175(11) 0.83449(14) 0.75674(7) 0.0620(4) Uani 1 1 d . . .
Cl2 Cl 0.91647(8) 0.86625(13) 0.87284(8) 0.0543(4) Uani 1 1 d . . .
O1 O 0.6197(3) 0.7093(6) 0.9690(3) 0.0875(17) Uani 1 1 d . . .
O2 O 0.7398(3) 0.8808(4) 1.0130(2) 0.0651(12) Uani 1 1 d . . .
N1 N 0.6922(3) 0.8322(4) 0.8829(2) 0.0410(11) Uani 1 1 d . . .
N2 N 0.6265(3) 0.8186(4) 0.8759(3) 0.0514(12) Uani 1 1 d . . .
C1 C 0.5894(3) 0.7541(6) 0.9220(3) 0.0575(16) Uani 1 1 d . . .
C2 C 0.5106(3) 0.7445(6) 0.9076(3) 0.0577(16) Uani 1 1 d . . .
C3 C 0.4702(4) 0.6750(8) 0.9467(4) 0.083(2) Uani 1 1 d . . .
H3 H 0.4922 0.6363 0.9813 0.099 Uiso 1 1 calc R . .
C4 C 0.3960(5) 0.6639(10) 0.9337(5) 0.106(3) Uani 1 1 d . . .
H4 H 0.3685 0.6185 0.9602 0.127 Uiso 1 1 calc R . .
C5 C 0.3640(5) 0.7189(9) 0.8826(5) 0.096(3) Uani 1 1 d . . .
H5 H 0.3145 0.7118 0.8744 0.116 Uiso 1 1 calc R . .
C6 C 0.4031(5) 0.7824(9) 0.8448(5) 0.097(3) Uani 1 1 d . . .
H6 H 0.3807 0.8189 0.8096 0.116 Uiso 1 1 calc R . .
C7 C 0.4775(4) 0.7965(7) 0.8560(4) 0.077(2) Uani 1 1 d . . .
H7 H 0.5040 0.8411 0.8283 0.093 Uiso 1 1 calc R . .
C8 C 0.7971(3) 0.8744(4) 0.9751(3) 0.0429(13) Uani 1 1 d . . .
C9 C 0.7600(5) 0.8990(8) 1.0825(4) 0.081(2) Uani 1 1 d . . .
H9 H 0.7586 0.8246 1.1029 0.097 Uiso 1 1 calc R . .
C10 C 0.8369(5) 0.9297(9) 1.0815(4) 0.093(3) Uani 1 1 d . . .
H101 H 0.8637 0.8943 1.1172 0.112 Uiso 1 1 calc R . .
H102 H 0.8429 1.0104 1.0848 0.112 Uiso 1 1 calc R . .
C11 C 0.8619(4) 0.8878(6) 1.0175(3) 0.0529(15) Uani 1 1 d . . .
H111 H 0.8948 0.9411 0.9986 0.063 Uiso 1 1 calc R . .
H112 H 0.8866 0.8166 1.0230 0.063 Uiso 1 1 calc R . .
C12 C 0.7055(6) 0.9621(12) 1.1123(5) 0.137(5) Uani 1 1 d . . .
H121 H 0.6590 0.9347 1.0981 0.164 Uiso 1 1 calc R . .
H122 H 0.7100 1.0396 1.1004 0.164 Uiso 1 1 calc R . .
H123 H 0.7106 0.9549 1.1588 0.164 Uiso 1 1 calc R . .
C13 C 0.8317(3) 0.6102(4) 0.9705(3) 0.0402(12) Uani 1 1 d . . .
C14 C 0.9057(3) 0.5967(5) 0.9871(3) 0.0454(13) Uani 1 1 d . . .
H14 H 0.9398 0.5952 0.9548 0.054 Uiso 1 1 calc R . .
C15 C 0.9268(4) 0.5857(5) 1.0519(3) 0.0558(16) Uani 1 1 d . . .
H15 H 0.9756 0.5788 1.0629 0.067 Uiso 1 1 calc R . .
C16 C 0.8778(4) 0.5848(5) 1.1000(3) 0.0591(17) Uani 1 1 d . . .
H16 H 0.8931 0.5761 1.1433 0.071 Uiso 1 1 calc R . .
C17 C 0.8053(4) 0.5970(6) 1.0839(3) 0.0616(17) Uani 1 1 d . . .
H17 H 0.7717 0.5940 1.1167 0.074 Uiso 1 1 calc R . .
C18 C 0.7821(3) 0.6133(5) 1.0212(3) 0.0430(13) Uani 1 1 d . . .
H18 H 0.7335 0.6266 1.0117 0.052 Uiso 1 1 calc R . .
C19 C 0.7234(3) 0.5630(4) 0.8669(3) 0.0388(12) Uani 1 1 d . . .
C20 C 0.6991(3) 0.4754(5) 0.9039(3) 0.0546(15) Uani 1 1 d . . .
H20 H 0.7233 0.4564 0.9427 0.065 Uiso 1 1 calc R . .
C21 C 0.6376(4) 0.4146(6) 0.8829(4) 0.0658(19) Uani 1 1 d . . .
H21 H 0.6222 0.3540 0.9074 0.079 Uiso 1 1 calc R . .
C22 C 0.6004(4) 0.4434(6) 0.8273(4) 0.0671(19) Uani 1 1 d . . .
H22 H 0.5586 0.4050 0.8147 0.081 Uiso 1 1 calc R . .
C23 C 0.6251(4) 0.5294(6) 0.7903(4) 0.070(2) Uani 1 1 d . . .
H23 H 0.6008 0.5470 0.7513 0.084 Uiso 1 1 calc R . .
C24 C 0.6858(3) 0.5914(6) 0.8092(3) 0.0546(16) Uani 1 1 d . . .
H24 H 0.7012 0.6509 0.7838 0.066 Uiso 1 1 calc R . .
C25 C 0.8717(3) 0.5711(5) 0.8387(3) 0.0431(13) Uani 1 1 d . . .
C26 C 0.8864(3) 0.4588(5) 0.8540(3) 0.0484(14) Uani 1 1 d . . .
H26 H 0.8631 0.4241 0.8881 0.058 Uiso 1 1 calc R . .
C27 C 0.9360(4) 0.3992(6) 0.8180(3) 0.0599(17) Uani 1 1 d . . .
H27 H 0.9461 0.3248 0.8285 0.072 Uiso 1 1 calc R . .
C28 C 0.9696(4) 0.4484(7) 0.7679(4) 0.071(2) Uani 1 1 d . . .
H28 H 1.0029 0.4079 0.7444 0.086 Uiso 1 1 calc R . .
C29 C 0.9547(4) 0.5583(8) 0.7517(4) 0.076(2) Uani 1 1 d . . .
H29 H 0.9777 0.5914 0.7168 0.092 Uiso 1 1 calc R . .
C30 C 0.9056(4) 0.6202(6) 0.7870(3) 0.0633(18) Uani 1 1 d . . .
H30 H 0.8957 0.6944 0.7758 0.076 Uiso 1 1 calc R . .
C31 C 0.6724(3) 1.0835(5) 0.8757(4) 0.0539(16) Uani 1 1 d . . .
C32 C 0.6394(4) 1.0748(6) 0.9345(4) 0.074(2) Uani 1 1 d . . .
H32 H 0.6664 1.0596 0.9724 0.089 Uiso 1 1 calc R . .
C33 C 0.5639(6) 1.0892(7) 0.9366(7) 0.107(4) Uani 1 1 d . . .
H33 H 0.5411 1.0840 0.9763 0.128 Uiso 1 1 calc R . .
C34 C 0.5239(5) 1.1108(9) 0.8808(10) 0.129(6) Uani 1 1 d . . .
H34 H 0.4744 1.1226 0.8827 0.155 Uiso 1 1 calc R . .
C35 C 0.5564(5) 1.1148(9) 0.8237(7) 0.113(4) Uani 1 1 d . . .
H35 H 0.5284 1.1259 0.7859 0.136 Uiso 1 1 calc R . .
C36 C 0.6292(4) 1.1031(7) 0.8189(5) 0.082(2) Uani 1 1 d . . .
H36 H 0.6504 1.1081 0.7785 0.099 Uiso 1 1 calc R . .
C37 C 0.8148(3) 1.1437(5) 0.9320(3) 0.0447(13) Uani 1 1 d . . .
C38 C 0.8885(4) 1.1341(6) 0.9368(4) 0.0653(19) Uani 1 1 d . . .
H38 H 0.9123 1.0846 0.9097 0.078 Uiso 1 1 calc R . .
C39 C 0.9283(4) 1.1991(7) 0.9824(4) 0.074(2) Uani 1 1 d . . .
H39 H 0.9782 1.1914 0.9862 0.089 Uiso 1 1 calc R . .
C40 C 0.8936(4) 1.2732(6) 1.0211(3) 0.0643(19) Uani 1 1 d . . .
H40 H 0.9198 1.3160 1.0514 0.077 Uiso 1 1 calc R . .
C41 C 0.8215(4) 1.2848(6) 1.0157(3) 0.0656(19) Uani 1 1 d . . .
H41 H 0.7982 1.3363 1.0418 0.079 Uiso 1 1 calc R . .
C42 C 0.7816(4) 1.2200(5) 0.9712(3) 0.0575(16) Uani 1 1 d . . .
H42 H 0.7317 1.2287 0.9680 0.069 Uiso 1 1 calc R . .
C43 C 0.7952(3) 1.1368(5) 0.7965(3) 0.0464(14) Uani 1 1 d . . .
C44 C 0.7672(4) 1.2442(5) 0.7861(3) 0.0535(15) Uani 1 1 d . . .
H44 H 0.7331 1.2726 0.8141 0.064 Uiso 1 1 calc R . .
C45 C 0.7896(4) 1.3090(6) 0.7345(4) 0.0663(19) Uani 1 1 d . . .
H45 H 0.7708 1.3806 0.7279 0.080 Uiso 1 1 calc R . .
C46 C 0.8391(5) 1.2673(6) 0.6938(3) 0.068(2) Uani 1 1 d . . .
H46 H 0.8530 1.3099 0.6584 0.082 Uiso 1 1 calc R . .
C47 C 0.8695(5) 1.1622(6) 0.7040(4) 0.072(2) Uani 1 1 d . . .
H47 H 0.9051 1.1361 0.6769 0.087 Uiso 1 1 calc R . .
C48 C 0.8465(4) 1.0964(5) 0.7551(3) 0.0583(17) Uani 1 1 d . . .
H48 H 0.8655 1.0249 0.7614 0.070 Uiso 1 1 calc R . .
O1A O 0.5837(9) 0.8229(14) 0.7165(9) 0.263(7) Uiso 1 1 d . . .
H1A H 0.5815 0.8421 0.7547 0.315 Uiso 1 1 calc R . .
C1A C 0.6014(11) 0.9160(19) 0.6782(11) 0.221(8) Uiso 1 1 d . . .
H11A H 0.6487 0.9461 0.6900 0.265 Uiso 1 1 calc R . .
H12A H 0.5654 0.9749 0.6800 0.265 Uiso 1 1 calc R . .
C2A C 0.6004(10) 0.8606(13) 0.6165(9) 0.184(7) Uiso 1 1 d . . .
H21A H 0.5514 0.8511 0.6011 0.221 Uiso 1 1 calc R . .
H22A H 0.6231 0.7885 0.6211 0.221 Uiso 1 1 calc R . .
H23A H 0.6262 0.9050 0.5859 0.221 Uiso 1 1 calc R . .

loop_
_atom_site_aniso_label
_atom_site_aniso_U_11
_atom_site_aniso_U_22
_atom_site_aniso_U_33
_atom_site_aniso_U_23
_atom_site_aniso_U_13
_atom_site_aniso_U_12
Re1 0.03674(13) 0.03978(13) 0.03272(13) 0.00102(9) -0.00229(8) -0.00034(10)
P1 0.0353(7) 0.0406(7) 0.0304(7) 0.0008(5) -0.0016(5) 0.0009(6)
P2 0.0411(8) 0.0389(7) 0.0446(8) -0.0001(6) -0.0015(6) 0.0010(6)
Cl1 0.0881(13) 0.0630(10) 0.0344(7) 0.0054(7) -0.0063(7) -0.0072(8)
Cl2 0.0418(8) 0.0633(10) 0.0580(9) -0.0026(7) 0.0061(7) -0.0051(7)
O1 0.056(3) 0.132(5) 0.074(4) 0.037(3) -0.005(3) -0.006(3)
O2 0.062(3) 0.084(3) 0.049(3) -0.012(2) 0.001(2) -0.002(2)
N1 0.051(3) 0.047(3) 0.025(2) 0.0052(18) 0.006(2) 0.004(2)
N2 0.039(3) 0.053(3) 0.062(3) 0.003(2) -0.001(2) 0.001(2)
C1 0.041(4) 0.071(4) 0.060(4) -0.002(3) 0.002(3) 0.000(3)
C2 0.044(4) 0.070(4) 0.059(4) -0.004(3) 0.003(3) -0.004(3)
C3 0.055(5) 0.121(7) 0.072(5) 0.011(5) 0.005(4) -0.013(4)
C4 0.073(6) 0.147(10) 0.098(7) 0.015(7) 0.016(5) -0.034(6)
C5 0.052(5) 0.135(9) 0.102(7) 0.015(6) 0.000(5) -0.008(5)
C6 0.056(5) 0.120(8) 0.115(8) 0.025(6) -0.012(5) 0.002(5)
C7 0.055(5) 0.084(5) 0.092(6) 0.018(5) -0.016(4) -0.004(4)
C8 0.042(3) 0.042(3) 0.045(3) 0.000(2) -0.001(3) -0.001(2)
C9 0.099(7) 0.097(6) 0.046(4) -0.015(4) 0.012(4) -0.003(5)
C10 0.097(7) 0.132(8) 0.049(4) -0.021(5) -0.014(4) -0.016(6)
C11 0.056(4) 0.057(3) 0.045(3) -0.004(3) -0.005(3) -0.004(3)
C12 0.138(10) 0.186(13) 0.088(7) -0.057(8) 0.021(7) -0.010(9)
C13 0.045(3) 0.037(3) 0.038(3) 0.000(2) -0.006(2) 0.001(2)
C14 0.042(3) 0.042(3) 0.052(4) -0.004(3) -0.004(3) 0.003(2)
C15 0.058(4) 0.048(3) 0.060(4) -0.004(3) -0.021(3) 0.009(3)
C16 0.078(5) 0.059(4) 0.040(3) 0.004(3) -0.017(3) 0.002(3)
C17 0.070(5) 0.069(4) 0.047(4) 0.001(3) 0.007(3) -0.006(4)
C18 0.034(3) 0.059(3) 0.036(3) 0.013(2) -0.003(2) 0.002(2)
C19 0.035(3) 0.040(3) 0.042(3) -0.005(2) 0.001(2) -0.002(2)
C20 0.050(4) 0.053(4) 0.060(4) -0.001(3) -0.003(3) -0.002(3)
C21 0.062(4) 0.051(4) 0.084(5) 0.000(3) 0.003(4) -0.023(3)
C22 0.047(4) 0.072(5) 0.081(5) -0.020(4) -0.006(4) -0.013(3)
C23 0.060(4) 0.070(5) 0.078(5) -0.006(4) -0.028(4) -0.004(4)
C24 0.052(4) 0.058(4) 0.053(4) -0.003(3) -0.011(3) -0.007(3)
C25 0.039(3) 0.058(3) 0.033(3) -0.006(2) -0.002(2) 0.000(3)
C26 0.049(4) 0.051(3) 0.045(3) -0.010(3) 0.001(3) 0.004(3)
C27 0.052(4) 0.064(4) 0.064(4) -0.020(3) -0.010(3) 0.016(3)
C28 0.050(4) 0.094(6) 0.071(5) -0.026(4) 0.005(4) 0.016(4)
C29 0.067(5) 0.104(6) 0.059(4) -0.013(4) 0.020(4) 0.002(4)
C30 0.062(4) 0.076(4) 0.052(4) -0.007(3) 0.016(3) 0.001(4)
C31 0.047(4) 0.037(3) 0.078(5) -0.004(3) -0.001(3) 0.000(3)
C32 0.060(5) 0.057(4) 0.107(6) -0.002(4) 0.024(4) 0.003(3)
C33 0.081(7) 0.070(6) 0.173(11) -0.019(6) 0.065(7) -0.007(5)
C34 0.039(5) 0.083(7) 0.264(19) -0.017(9) -0.014(8) 0.004(5)
C35 0.045(5) 0.111(8) 0.182(13) 0.003(8) -0.015(6) -0.001(5)
C36 0.053(5) 0.080(5) 0.111(7) -0.012(5) -0.021(4) -0.008(4)
C37 0.052(3) 0.040(3) 0.042(3) 0.004(2) -0.003(3) -0.006(3)
C38 0.049(4) 0.064(4) 0.082(5) -0.020(4) 0.002(4) -0.005(3)
C39 0.054(4) 0.072(5) 0.096(6) -0.014(4) -0.013(4) -0.016(4)
C40 0.079(5) 0.054(4) 0.059(4) -0.006(3) -0.005(4) -0.021(4)
C41 0.085(6) 0.059(4) 0.053(4) -0.012(3) -0.001(4) 0.003(4)
C42 0.059(4) 0.052(4) 0.060(4) -0.011(3) -0.006(3) 0.002(3)
C43 0.054(4) 0.042(3) 0.043(3) 0.004(2) -0.010(3) -0.002(3)
C44 0.064(4) 0.046(3) 0.049(4) 0.003(3) -0.010(3) 0.006(3)
C45 0.082(5) 0.050(4) 0.066(5) 0.013(3) -0.021(4) 0.000(4)
C46 0.109(6) 0.051(4) 0.044(4) 0.008(3) -0.011(4) -0.017(4)
C47 0.103(6) 0.061(4) 0.054(4) 0.001(3) 0.016(4) -0.001(4)
C48 0.073(5) 0.045(3) 0.058(4) 0.005(3) 0.010(3) 0.004(3)

loop_
_atom_type_symbol
_atom_type_description
_atom_type_scat_dispersion_real
_atom_type_scat_dispersion_imag
_atom_type_scat_source
Re Re -1.0185 7.2310 'International Tables Vol C Tables 4.2.6.8 and 6.1.1.4'
C C 0.0033 0.0016 'International Tables Vol C Tables 4.2.6.8 and 6.1.1.4'
H H 0.0000 0.0000 'International Tables Vol C Tables 4.2.6.8 and 6.1.1.4'
Cl Cl 0.1484 0.1585 'International Tables Vol C Tables 4.2.6.8 and 6.1.1.4'
N N 0.0061 0.0033 'International Tables Vol C Tables 4.2.6.8 and 6.1.1.4'
O O 0.0106 0.0060 'International Tables Vol C Tables 4.2.6.8 and 6.1.1.4'
P P 0.1023 0.0942 'International Tables Vol C Tables 4.2.6.8 and 6.1.1.4'

loop_
_geom_angle_atom_site_label_1
_geom_angle_atom_site_label_2
_geom_angle_atom_site_label_3
_geom_angle
_geom_angle_site_symmetry_1
_geom_angle_site_symmetry_3
_geom_angle_publ_flag
N1 Re1 C8 92.3(2) . . ?
N1 Re1 Cl2 176.69(15) . . ?
C8 Re1 Cl2 87.90(17) . . ?
N1 Re1 P1 90.32(15) . . ?
C8 Re1 P1 93.25(16) . . ?
Cl2 Re1 P1 86.37(5) . . ?
N1 Re1 P2 90.59(15) . . ?
C8 Re1 P2 87.35(16) . . ?
Cl2 Re1 P2 92.72(5) . . ?
P1 Re1 P2 178.89(5) . . ?
N1 Re1 Cl1 92.32(14) . . ?
C8 Re1 Cl1 174.64(17) . . ?
Cl2 Re1 Cl1 87.60(6) . . ?
P1 Re1 Cl1 89.38(5) . . ?
P2 Re1 Cl1 89.95(5) . . ?
C13 P1 C19 106.9(3) . . ?
C13 P1 C25 103.3(3) . . ?
C19 P1 C25 100.9(2) . . ?
C13 P1 Re1 108.82(18) . . ?
C19 P1 Re1 113.39(18) . . ?
C25 P1 Re1 122.2(2) . . ?
C31 P2 C43 105.4(3) . . ?
C31 P2 C37 106.7(3) . . ?
C43 P2 C37 99.2(3) . . ?
C31 P2 Re1 106.17(19) . . ?
C43 P2 Re1 122.3(2) . . ?
C37 P2 Re1 115.83(19) . . ?
C8 O2 C9 112.8(5) . . ?
N2 N1 Re1 170.3(4) . . ?
N1 N2 C1 119.4(5) . . ?
O1 C1 N2 122.9(6) . . ?
O1 C1 C2 123.3(6) . . ?
N2 C1 C2 113.8(6) . . ?
C7 C2 C3 119.0(7) . . ?
C7 C2 C1 122.6(7) . . ?
C3 C2 C1 118.4(7) . . ?
C2 C3 C4 119.4(8) . . ?
C2 C3 H3 120.3 . . ?
C4 C3 H3 120.3 . . ?
C5 C4 C3 120.4(9) . . ?
C5 C4 H4 119.8 . . ?
C3 C4 H4 119.8 . . ?
C6 C5 C4 119.8(9) . . ?
C6 C5 H5 120.1 . . ?
C4 C5 H5 120.1 . . ?
C5 C6 C7 121.9(9) . . ?
C5 C6 H6 119.0 . . ?
C7 C6 H6 119.0 . . ?
C2 C7 C6 119.5(8) . . ?
C2 C7 H7 120.2 . . ?
C6 C7 H7 120.2 . . ?
O2 C8 C11 107.3(5) . . ?
O2 C8 Re1 121.5(4) . . ?
C11 C8 Re1 131.2(4) . . ?
C12 C9 C10 125.3(9) . . ?
C12 C9 O2 109.4(8) . . ?
C10 C9 O2 103.8(6) . . ?
C12 C9 H9 105.6 . . ?
C10 C9 H9 105.6 . . ?
O2 C9 H9 105.6 . . ?
C9 C10 C11 104.8(6) . . ?
C9 C10 H101 110.8 . . ?
C11 C10 H101 110.8 . . ?
C9 C10 H102 110.8 . . ?
C11 C10 H102 110.8 . . ?
H101 C10 H102 108.9 . . ?
C8 C11 C10 106.7(6) . . ?
C8 C11 H111 110.4 . . ?
C10 C11 H111 110.4 . . ?
C8 C11 H112 110.4 . . ?
C10 C11 H112 110.4 . . ?
H111 C11 H112 108.6 . . ?
C9 C12 H121 109.5 . . ?
C9 C12 H122 109.5 . . ?
H121 C12 H122 109.5 . . ?
C9 C12 H123 109.5 . . ?
H121 C12 H123 109.5 . . ?
H122 C12 H123 109.5 . . ?
C18 C13 C14 118.4(5) . . ?
C18 C13 P1 121.6(4) . . ?
C14 C13 P1 119.3(4) . . ?
C15 C14 C13 119.2(6) . . ?
C15 C14 H14 120.4 . . ?
C13 C14 H14 120.4 . . ?
C16 C15 C14 121.6(6) . . ?
C16 C15 H15 119.2 . . ?
C14 C15 H15 119.2 . . ?
C15 C16 C17 119.4(6) . . ?
C15 C16 H16 120.3 . . ?
C17 C16 H16 120.3 . . ?
C18 C17 C16 121.2(6) . . ?
C18 C17 H17 119.4 . . ?
C16 C17 H17 119.4 . . ?
C17 C18 C13 120.1(6) . . ?
C17 C18 H18 120.0 . . ?
C13 C18 H18 120.0 . . ?
C20 C19 C24 119.3(5) . . ?
C20 C19 P1 124.2(5) . . ?
C24 C19 P1 116.5(4) . . ?
C19 C20 C21 119.8(6) . . ?
C19 C20 H20 120.1 . . ?
C21 C20 H20 120.1 . . ?
C22 C21 C20 120.9(7) . . ?
C22 C21 H21 119.6 . . ?
C20 C21 H21 119.6 . . ?
C21 C22 C23 119.1(6) . . ?
C21 C22 H22 120.4 . . ?
C23 C22 H22 120.4 . . ?
C22 C23 C24 121.8(7) . . ?
C22 C23 H23 119.1 . . ?
C24 C23 H23 119.1 . . ?
C23 C24 C19 119.1(6) . . ?
C23 C24 H24 120.5 . . ?
C19 C24 H24 120.5 . . ?
C30 C25 C26 119.2(6) . . ?
C30 C25 P1 122.9(5) . . ?
C26 C25 P1 117.9(4) . . ?
C27 C26 C25 119.8(6) . . ?
C27 C26 H26 120.1 . . ?
C25 C26 H26 120.1 . . ?
C28 C27 C26 120.6(7) . . ?
C28 C27 H27 119.7 . . ?
C26 C27 H27 119.7 . . ?
C27 C28 C29 120.2(7) . . ?
C27 C28 H28 119.9 . . ?
C29 C28 H28 119.9 . . ?
C28 C29 C30 120.5(7) . . ?
C28 C29 H29 119.8 . . ?
C30 C29 H29 119.8 . . ?
C25 C30 C29 119.7(7) . . ?
C25 C30 H30 120.1 . . ?
C29 C30 H30 120.1 . . ?
C32 C31 C36 118.8(7) . . ?
C32 C31 P2 121.4(6) . . ?
C36 C31 P2 119.6(6) . . ?
C31 C32 C33 119.1(9) . . ?
C31 C32 H32 120.4 . . ?
C33 C32 H32 120.4 . . ?
C34 C33 C32 120.6(10) . . ?
C34 C33 H33 119.7 . . ?
C32 C33 H33 119.7 . . ?
C35 C34 C33 119.6(10) . . ?
C35 C34 H34 120.2 . . ?
C33 C34 H34 120.2 . . ?
C34 C35 C36 122.3(12) . . ?
C34 C35 H35 118.8 . . ?
C36 C35 H35 118.8 . . ?
C35 C36 C31 119.6(10) . . ?
C35 C36 H36 120.2 . . ?
C31 C36 H36 120.2 . . ?
C42 C37 C38 118.4(6) . . ?
C42 C37 P2 125.1(5) . . ?
C38 C37 P2 116.3(5) . . ?
C37 C38 C39 120.2(7) . . ?
C37 C38 H38 119.9 . . ?
C39 C38 H38 119.9 . . ?
C40 C39 C38 119.9(7) . . ?
C40 C39 H39 120.1 . . ?
C38 C39 H39 120.1 . . ?
C41 C40 C39 120.3(7) . . ?
C41 C40 H40 119.9 . . ?
C39 C40 H40 119.9 . . ?
C40 C41 C42 120.3(7) . . ?
C40 C41 H41 119.8 . . ?
C42 C41 H41 119.8 . . ?
C37 C42 C41 120.9(7) . . ?
C37 C42 H42 119.5 . . ?
C41 C42 H42 119.5 . . ?
C48 C43 C44 119.0(6) . . ?
C48 C43 P2 121.7(4) . . ?
C44 C43 P2 119.1(5) . . ?
C45 C44 C43 120.7(7) . . ?
C45 C44 H44 119.7 . . ?
C43 C44 H44 119.7 . . ?
C46 C45 C44 119.5(6) . . ?
C46 C45 H45 120.3 . . ?
C44 C45 H45 120.3 . . ?
C45 C46 C47 121.2(7) . . ?
C45 C46 H46 119.4 . . ?
C47 C46 H46 119.4 . . ?
C48 C47 C46 119.5(7) . . ?
C48 C47 H47 120.3 . . ?
C46 C47 H47 120.3 . . ?
C43 C48 C47 120.1(6) . . ?
C43 C48 H48 120.0 . . ?
C47 C48 H48 120.0 . . ?
C1A O1A H1A 109.5 . . ?
O1A C1A C2A 97.7(17) . . ?
O1A C1A H11A 112.2 . . ?
C2A C1A H11A 112.2 . . ?
O1A C1A H12A 112.2 . . ?
C2A C1A H12A 112.2 . . ?
H11A C1A H12A 109.8 . . ?
C1A C2A H21A 109.5 . . ?
C1A C2A H22A 109.5 . . ?
H21A C2A H22A 109.5 . . ?
C1A C2A H23A 109.5 . . ?
H21A C2A H23A 109.5 . . ?
H22A C2A H23A 109.5 . . ?

loop_
_geom_bond_atom_site_label_1
_geom_bond_atom_site_label_2
_geom_bond_distance
_geom_bond_site_symmetry_2
_geom_bond_publ_flag
Re1 N1 1.755(5) . ?
Re1 C8 2.005(6) . ?
Re1 Cl2 2.4338(15) . ?
Re1 P1 2.4921(14) . ?
Re1 P2 2.4932(15) . ?
Re1 Cl1 2.5069(15) . ?
P1 C13 1.820(6) . ?
P1 C19 1.832(5) . ?
P1 C25 1.833(6) . ?
P2 C31 1.822(7) . ?
P2 C43 1.832(6) . ?
P2 C37 1.838(6) . ?
O1 C1 1.224(8) . ?
O2 C8 1.338(7) . ?
O2 C9 1.479(9) . ?
N1 N2 1.233(7) . ?
N2 C1 1.414(8) . ?
C1 C2 1.486(9) . ?
C2 C7 1.358(10) . ?
C2 C3 1.388(10) . ?
C3 C4 1.398(12) . ?
C3 H3 0.9300 . ?
C4 C5 1.358(13) . ?
C4 H4 0.9300 . ?
C5 C6 1.318(12) . ?
C5 H5 0.9300 . ?
C6 C7 1.401(11) . ?
C6 H6 0.9300 . ?
C7 H7 0.9300 . ?
C8 C11 1.470(8) . ?
C9 C12 1.413(13) . ?
C9 C10 1.472(12) . ?
C9 H9 0.9800 . ?
C10 C11 1.492(10) . ?
C10 H101 0.9700 . ?
C10 H102 0.9700 . ?
C11 H111 0.9700 . ?
C11 H112 0.9700 . ?
C12 H121 0.9600 . ?
C12 H122 0.9600 . ?
C12 H123 0.9600 . ?
C13 C18 1.410(8) . ?
C13 C14 1.412(8) . ?
C14 C15 1.381(8) . ?
C14 H14 0.9300 . ?
C15 C16 1.360(9) . ?
C15 H15 0.9300 . ?
C16 C17 1.382(10) . ?
C16 H16 0.9300 . ?
C17 C18 1.359(8) . ?
C17 H17 0.9300 . ?
C18 H18 0.9300 . ?
C19 C20 1.374(8) . ?
C19 C24 1.398(8) . ?
C20 C21 1.407(9) . ?
C20 H20 0.9300 . ?
C21 C22 1.360(10) . ?
C21 H21 0.9300 . ?
C22 C23 1.363(10) . ?
C22 H22 0.9300 . ?
C23 C24 1.392(9) . ?
C23 H23 0.9300 . ?
C24 H24 0.9300 . ?
C25 C30 1.380(9) . ?
C25 C26 1.400(8) . ?
C26 C27 1.391(8) . ?
C26 H26 0.9300 . ?
C27 C28 1.351(10) . ?
C27 H27 0.9300 . ?
C28 C29 1.378(11) . ?
C28 H28 0.9300 . ?
C29 C30 1.392(10) . ?
C29 H29 0.9300 . ?
C30 H30 0.9300 . ?
C31 C32 1.372(10) . ?
C31 C36 1.414(11) . ?
C32 C33 1.413(12) . ?
C32 H32 0.9300 . ?
C33 C34 1.369(17) . ?
C33 H33 0.9300 . ?
C34 C35 1.335(18) . ?
C34 H34 0.9300 . ?
C35 C36 1.363(12) . ?
C35 H35 0.9300 . ?
C36 H36 0.9300 . ?
C37 C42 1.372(8) . ?
C37 C38 1.372(9) . ?
C38 C39 1.406(10) . ?
C38 H38 0.9300 . ?
C39 C40 1.362(10) . ?
C39 H39 0.9300 . ?
C40 C41 1.344(10) . ?
C40 H40 0.9300 . ?
C41 C42 1.391(9) . ?
C41 H41 0.9300 . ?
C42 H42 0.9300 . ?
C43 C48 1.381(9) . ?
C43 C44 1.396(8) . ?
C44 C45 1.384(9) . ?
C44 H44 0.9300 . ?
C45 C46 1.354(11) . ?
C45 H45 0.9300 . ?
C46 C47 1.387(10) . ?
C46 H46 0.9300 . ?
C47 C48 1.386(9) . ?
C47 H47 0.9300 . ?
C48 H48 0.9300 . ?
O1A C1A 1.40(2) . ?
O1A H1A 0.8200 . ?
C1A C2A 1.43(2) . ?
C1A H11A 0.9700 . ?
C1A H12A 0.9700 . ?
C2A H21A 0.9600 . ?
C2A H22A 0.9600 . ?
C2A H23A 0.9600 . ?
